data_4516113
loop_
_publ_author_name
'Mollar-Cuni, Andr\'es'
'Ventura-Espinosa, David'
'Mart\'in, Santiago'
'Mayoral, \'Alvaro'
'Borja, Pilar'
'Mata, Jose A.'

_publ_section_title
;
 Stabilization of Nanoparticles Produced by Hydrogenation of
 Palladium-N-Heterocyclic Carbene Complexes on the Surface of Graphene and
 Implications in Catalysis.
;
_journal_issue 11
_journal_name_full 'ACS omega'
_journal_page_first 15217
_journal_page_last 15228
_journal_paper_doi 10.1021/acsomega.8b02193
_journal_volume 3
_journal_year 2018
_chemical_formula_moiety 'C34 H28 Br2 Cl N3 Pd'
_chemical_formula_sum 'C34 H28 Br2 Cl N3 Pd'
_chemical_formula_weight 780.26
_space_group_crystal_system triclinic
_space_group_IT_number 2
_space_group_name_Hall '-P 1'
_space_group_name_H-M_alt 'P -1'
_atom_sites_solution_hydrogens geom
_audit_creation_date 2016-10-25
_audit_creation_method
;
Olex2 1.2-alpha
(compiled 2016.10.10 svn.r3347 for OlexSys, GUI svn.r5252)
;
_cell_angle_alpha 72.6495(16)
_cell_angle_beta 81.6726(15)
_cell_angle_gamma 72.6336(16)
_cell_formula_units_Z 2
_cell_length_a 9.14864(16)
_cell_length_b 11.5032(2)
_cell_length_c 15.6073(3)
_cell_measurement_reflns_used 19566
_cell_measurement_temperature 200.00(14)
_cell_measurement_theta_max 28.7950
_cell_measurement_theta_min 3.3800
_cell_volume 1493.48(5)
_computing_cell_refinement 'CrysAlisPro 1.171.38.41r (Rigaku OD, 2015)'
_computing_data_collection 'CrysAlisPro 1.171.38.41r (Rigaku OD, 2015)'
_computing_data_reduction 'CrysAlisPro 1.171.38.41r (Rigaku OD, 2015)'
_computing_molecular_graphics 'Olex2 (Dolomanov et al., 2009)'
_computing_publication_material 'Olex2 (Dolomanov et al., 2009)'
_computing_structure_refinement 'ShelXL (Sheldrick, 2015)'
_diffrn_ambient_environment N~2~
_diffrn_ambient_temperature 200.00(14)
_diffrn_detector 'CCD plate'
_diffrn_detector_area_resol_mean 10.4051
_diffrn_detector_type Atlas
_diffrn_measured_fraction_theta_full 0.998
_diffrn_measured_fraction_theta_max 0.998
_diffrn_measurement_details
;
List of Runs (angles in degrees, time in seconds):

  # Type    Start    End  Width  t~exp~   \w     \q     \k     \f   Frames
--------------------------------------------------------------------------
  1  \w    -88.00 -40.00   0.60    3.00    --  -10.50 154.00 119.23   80
  2  \w    -85.00 -37.00   0.60    3.00    --  -10.50 151.00  23.44   80
  3  \w    -22.00  89.00   0.60    3.00    --   11.52  77.00-180.00  185
  4  \w    -20.00  52.00   0.60    3.00    --   11.52 -99.00  30.00  120
  5  \w    -62.00  40.00   0.60    3.00    --   11.52 -57.00 -90.00  170
  6  \w     35.00 101.00   0.60    3.00    --   11.52 178.00 -60.00  110
  7  \w    -35.00  92.20   0.60    3.00    --   11.52  19.00   0.00  212
  8  \w    -15.00  87.00   0.60    3.00    --   11.52  37.00  90.00  170
  9  \w     35.00  80.00   0.60    3.00    --  -10.50 178.00 -90.00   75
 10  \w    -73.00 -29.80   0.60    3.00    --  -10.50 133.00-149.38   72
 11  \w    -67.00 -22.00   0.60    3.00    --  -10.50 123.00   2.83   75
 12  \w    -73.00 -29.80   0.60    3.00    --  -10.50 133.00 -48.85   72
 13  \w    -74.00 -30.80   0.60    3.00    --  -10.50 136.00 167.50   72
 14  \w    -65.00  37.00   0.60    3.00    --   11.52 -37.00  60.00  170
 15  \w    -78.00 100.20   0.60    3.00    --   11.52   0.00-180.00  297
 16  \w    -78.00 100.20   0.60    3.00    --   11.52   0.00-150.00  297
 17  \w    -78.00  66.00   0.60    3.00    --   11.52   0.00-120.00  240
 18  \w    -67.00  44.00   0.60    3.00    --   11.52 -77.00   0.00  185
;
_diffrn_measurement_device 'four-circle diffractometer'
_diffrn_measurement_device_type 'SuperNova, Dual, Cu at zero, Atlas'
_diffrn_measurement_method '\w scans'
_diffrn_orient_matrix_type 'CrysAlisPro convention (1999,Acta A55,543-557)'
_diffrn_orient_matrix_UB_11 0.0383255000
_diffrn_orient_matrix_UB_12 -0.0009369000
_diffrn_orient_matrix_UB_13 -0.0427816000
_diffrn_orient_matrix_UB_21 -0.0354406000
_diffrn_orient_matrix_UB_22 -0.0457778000
_diffrn_orient_matrix_UB_23 -0.0026727000
_diffrn_orient_matrix_UB_31 -0.0624411000
_diffrn_orient_matrix_UB_32 0.0490484000
_diffrn_orient_matrix_UB_33 -0.0209321000
_diffrn_radiation_monochromator mirror
_diffrn_radiation_probe x-ray
_diffrn_radiation_type MoK\a
_diffrn_radiation_wavelength 0.71073
_diffrn_reflns_av_R_equivalents 0.0484
_diffrn_reflns_av_unetI/netI 0.0212
_diffrn_reflns_Laue_measured_fraction_full 0.998
_diffrn_reflns_Laue_measured_fraction_max 0.998
_diffrn_reflns_limit_h_max 11
_diffrn_reflns_limit_h_min -11
_diffrn_reflns_limit_k_max 14
_diffrn_reflns_limit_k_min -14
_diffrn_reflns_limit_l_max 19
_diffrn_reflns_limit_l_min -19
_diffrn_reflns_number 60406
_diffrn_reflns_point_group_measured_fraction_full 0.998
_diffrn_reflns_point_group_measured_fraction_max 0.998
_diffrn_reflns_theta_full 25.242
_diffrn_reflns_theta_max 26.370
_diffrn_reflns_theta_min 2.893
_diffrn_source 'micro-focus sealed X-ray tube'
_diffrn_source_type 'SuperNova (Mo) X-ray Source'
_exptl_absorpt_coefficient_mu 3.416
_exptl_absorpt_correction_T_max 0.915
_exptl_absorpt_correction_T_min 0.658
_exptl_absorpt_correction_type gaussian
_exptl_absorpt_process_details
;
CrysAlisPro 1.171.38.41r (Rigaku Oxford Diffraction, 2015)
Numerical absorption correction based on gaussian integration over
			a multifaceted crystal model
Empirical absorption correction using spherical harmonics,
 implemented in SCALE3 ABSPACK scaling algorithm.
;
_exptl_crystal_colour 'metallic reddish red'
_exptl_crystal_colour_lustre metallic
_exptl_crystal_colour_modifier reddish
_exptl_crystal_colour_primary red
_exptl_crystal_density_diffrn 1.735
_exptl_crystal_description trapezoid
_exptl_crystal_F_000 772
_exptl_crystal_size_max 0.313
_exptl_crystal_size_mid 0.164
_exptl_crystal_size_min 0.055
_refine_diff_density_max 0.604
_refine_diff_density_min -0.453
_refine_diff_density_rms 0.071
_refine_ls_extinction_method none
_refine_ls_goodness_of_fit_ref 1.051
_refine_ls_hydrogen_treatment constr
_refine_ls_matrix_type full
_refine_ls_number_parameters 373
_refine_ls_number_reflns 6105
_refine_ls_number_restraints 0
_refine_ls_restrained_S_all 1.051
_refine_ls_R_factor_all 0.0335
_refine_ls_R_factor_gt 0.0268
_refine_ls_shift/su_max 0.002
_refine_ls_shift/su_mean 0.000
_refine_ls_structure_factor_coef Fsqd
_refine_ls_weighting_details 'w=1/[\s^2^(Fo^2^)+(0.0303P)^2^+1.5298P] where P=(Fo^2^+2Fc^2^)/3'
_refine_ls_weighting_scheme calc
_refine_ls_wR_factor_gt 0.0654
_refine_ls_wR_factor_ref 0.0700
_reflns_Friedel_coverage 0.000
_reflns_number_gt 5388
_reflns_number_total 6105
_reflns_threshold_expression 'I > 2\s(I)'
_cod_data_source_file ao8b02193_si_002.cif
_cod_data_source_block str1874
_cod_original_cell_volume 1493.47(5)
_cod_database_code 4516113
_chemical_oxdiff_formula 'C34 H28 N3 Br2 Pd Cl'
_shelx_space_group_comment
;
The symmetry employed for this shelxl refinement is uniquely defined
by the following loop, which should always be used as a source of
symmetry information in preference to the above space-group names.
They are only intended as comments.
;
_reflns_odcompleteness_completeness 99.84
_reflns_odcompleteness_iscentric 1
_reflns_odcompleteness_theta 26.32
_olex2_refinement_description
;
1. Fixed Uiso
 At 1.2 times of:
  All C(H) groups, All C(H,H) groups
 At 1.5 times of:
  All C(H,H,H) groups
2.a Secondary CH2 refined with riding coordinates:
 C16(H16A,H16B)
2.b Aromatic/amide H refined with riding coordinates:
 C31(H31), C30(H30), C24(H24), C18(H18), C25(H25), C10(H10), C37(H37),
 C13(H13), C6(H6), C19(H19), C14(H14), C35(H35), C8(H8), C7(H7), C28(H28),
 C26(H26), C27(H27)
2.c Idealised Me refined as rotating group:
 C39(H39A,H39B,H39C), C41(H41A,H41B,H41C), C40(H40A,H40B,H40C)
;
_shelx_shelxl_version_number 2014/7
_olex2_submission_special_instructions 'No special instructions were received'
_oxdiff_exptl_absorpt_empirical_details
;
Empirical correction (ABSPACK) includes:
- Absorption correction using spherical harmonics
- Frame scaling
;
_oxdiff_exptl_absorpt_empirical_full_max 1.291
_oxdiff_exptl_absorpt_empirical_full_min 0.794

loop_
_space_group_symop_operation_xyz
'x, y, z'
'-x, -y, -z'

loop_
_atom_site_label
_atom_site_type_symbol
_atom_site_fract_x
_atom_site_fract_y
_atom_site_fract_z
_atom_site_U_iso_or_equiv
_atom_site_adp_type
_atom_site_occupancy
_atom_site_site_symmetry_order
_atom_site_calc_flag
_atom_site_refinement_flags_posn
Pd1 Pd 0.78950(2) 0.56684(2) 0.77500(2) 0.02696(7) Uani 1 1 d .
Br2 Br 0.58740(3) 0.61581(3) 0.88946(2) 0.03984(8) Uani 1 1 d .
Br3 Br 0.96170(3) 0.54986(3) 0.64256(2) 0.04150(9) Uani 1 1 d .
Cl11 Cl 0.97799(11) 0.73654(9) 1.04067(6) 0.0592(2) Uani 1 1 d .
N5 N 0.9615(2) 0.5890(2) 0.84511(16) 0.0333(5) Uani 1 1 d .
N12 N 0.6167(3) 0.4264(2) 0.71360(15) 0.0329(5) Uani 1 1 d .
C4 C 0.6333(3) 0.5382(2) 0.71568(17) 0.0294(5) Uani 1 1 d .
N15 N 0.5140(3) 0.6270(2) 0.67375(15) 0.0325(5) Uani 1 1 d .
C32 C 0.4925(3) 0.8376(2) 0.4901(2) 0.0332(6) Uani 1 1 d .
C33 C 0.7286(3) 0.3047(2) 0.74055(19) 0.0337(6) Uani 1 1 d .
C21 C 0.4211(3) 0.9175(2) 0.4102(2) 0.0337(6) Uani 1 1 d .
C31 C 0.6439(3) 0.7534(3) 0.4802(2) 0.0371(6) Uani 1 1 d .
H31 H 0.6943 0.7018 0.5314 0.045 Uiso 1 1 calc R
C34 C 0.8288(3) 0.2604(3) 0.67449(19) 0.0376(6) Uani 1 1 d .
C22 C 0.4956(3) 0.9121(3) 0.3245(2) 0.0380(6) Uani 1 1 d .
C17 C 0.4156(3) 0.8430(2) 0.5736(2) 0.0355(6) Uani 1 1 d .
C30 C 0.7123(3) 0.7481(3) 0.3997(2) 0.0415(7) Uani 1 1 d .
H30 H 0.8090 0.6922 0.3963 0.050 Uiso 1 1 calc R
C24 C 0.2765(4) 1.0796(3) 0.2536(2) 0.0504(9) Uani 1 1 d .
H24 H 0.2290 1.1331 0.2019 0.061 Uiso 1 1 calc R
C9 C 1.0344(4) 0.6600(3) 0.9568(2) 0.0398(7) Uani 1 1 d .
C18 C 0.2704(3) 0.9271(3) 0.5770(2) 0.0431(7) Uani 1 1 d .
H18 H 0.2187 0.9296 0.6326 0.052 Uiso 1 1 calc R
C38 C 0.7292(3) 0.2359(3) 0.83114(19) 0.0369(6) Uani 1 1 d .
C25 C 0.2054(4) 1.0860(3) 0.3341(2) 0.0468(8) Uani 1 1 d .
H25 H 0.1106 1.1444 0.3370 0.056 Uiso 1 1 calc R
C20 C 0.2730(3) 1.0042(2) 0.4161(2) 0.0387(7) Uani 1 1 d .
C10 C 0.9241(3) 0.6463(3) 0.91132(19) 0.0346(6) Uani 1 1 d .
H10 H 0.8210 0.6779 0.9273 0.042 Uiso 1 1 calc R
C37 C 0.8448(4) 0.1221(3) 0.8541(2) 0.0418(7) Uani 1 1 d .
H37 H 0.8497 0.0748 0.9139 0.050 Uiso 1 1 calc R
C16 C 0.4864(3) 0.7636(3) 0.6612(2) 0.0394(7) Uani 1 1 d .
H16A H 0.5830 0.7812 0.6630 0.047 Uiso 1 1 calc R
H16B H 0.4189 0.7877 0.7106 0.047 Uiso 1 1 calc R
C29 C 0.6418(3) 0.8261(3) 0.3177(2) 0.0416(7) Uani 1 1 d .
C13 C 0.4848(3) 0.4469(3) 0.6700(2) 0.0407(7) Uani 1 1 d .
H13 H 0.4480 0.3852 0.6600 0.049 Uiso 1 1 calc R
C6 C 1.1105(3) 0.5440(3) 0.8246(2) 0.0435(7) Uani 1 1 d .
H6 H 1.1384 0.5032 0.7791 0.052 Uiso 1 1 calc R
C19 C 0.2019(3) 1.0066(3) 0.4998(2) 0.0445(7) Uani 1 1 d .
H19 H 0.1060 1.0629 0.5043 0.053 Uiso 1 1 calc R
C36 C 0.9514(4) 0.0778(3) 0.7913(2) 0.0437(7) Uani 1 1 d .
C14 C 0.4214(3) 0.5714(3) 0.6455(2) 0.0402(7) Uani 1 1 d .
H14 H 0.3321 0.6131 0.6152 0.048 Uiso 1 1 calc R
C35 C 0.9400(4) 0.1473(3) 0.7019(2) 0.0445(7) Uani 1 1 d .
H35 H 1.0097 0.1167 0.6588 0.053 Uiso 1 1 calc R
C23 C 0.4235(4) 0.9929(3) 0.2449(2) 0.0457(7) Uani 1 1 d .
C8 C 1.1877(3) 0.6151(3) 0.9342(2) 0.0458(7) Uani 1 1 d .
H8 H 1.2632 0.6251 0.9632 0.055 Uiso 1 1 calc R
C7 C 1.2242(4) 0.5551(3) 0.8675(2) 0.0503(8) Uani 1 1 d .
H7 H 1.3266 0.5216 0.8510 0.060 Uiso 1 1 calc R
C39 C 0.6117(4) 0.2773(3) 0.9006(2) 0.0484(8) Uani 1 1 d .
H39A H 0.6137 0.3592 0.9031 0.073 Uiso 1 1 calc GR
H39B H 0.6338 0.2177 0.9582 0.073 Uiso 1 1 calc GR
H39C H 0.5119 0.2817 0.8854 0.073 Uiso 1 1 calc GR
C41 C 0.8173(4) 0.3280(3) 0.5758(2) 0.0504(8) Uani 1 1 d .
H41A H 0.7400 0.3071 0.5524 0.076 Uiso 1 1 calc GR
H41B H 0.9143 0.3024 0.5443 0.076 Uiso 1 1 calc GR
H41C H 0.7903 0.4177 0.5680 0.076 Uiso 1 1 calc GR
C40 C 1.0754(4) -0.0450(3) 0.8185(3) 0.0592(9) Uani 1 1 d .
H40A H 1.0773 -0.0727 0.8828 0.089 Uiso 1 1 calc GR
H40B H 1.1731 -0.0320 0.7928 0.089 Uiso 1 1 calc GR
H40C H 1.0545 -0.1081 0.7970 0.089 Uiso 1 1 calc GR
C28 C 0.7097(4) 0.8194(3) 0.2329(3) 0.0549(9) Uani 1 1 d .
H28 H 0.8043 0.7618 0.2277 0.066 Uiso 1 1 calc R
C26 C 0.4975(5) 0.9836(4) 0.1617(3) 0.0601(9) Uani 1 1 d .
H26 H 0.4515 1.0361 0.1092 0.072 Uiso 1 1 calc R
C27 C 0.6371(5) 0.8980(4) 0.1563(3) 0.0674(11) Uani 1 1 d .
H27 H 0.6840 0.8926 0.1001 0.081 Uiso 1 1 calc R

loop_
_atom_site_aniso_label
_atom_site_aniso_U_11
_atom_site_aniso_U_22
_atom_site_aniso_U_33
_atom_site_aniso_U_23
_atom_site_aniso_U_13
_atom_site_aniso_U_12
Pd1 0.02208(10) 0.03251(11) 0.02875(11) -0.00969(8) 0.00007(8) -0.01032(8)
Br2 0.02766(14) 0.06212(19) 0.03606(16) -0.02002(14) 0.00502(11) -0.01791(13)
Br3 0.03255(15) 0.05530(18) 0.03695(16) -0.01822(13) 0.00614(12) -0.01041(13)
Cl11 0.0701(6) 0.0733(6) 0.0497(5) -0.0270(4) -0.0037(4) -0.0317(5)
N5 0.0250(11) 0.0382(12) 0.0368(13) -0.0083(10) -0.0030(9) -0.0100(9)
N12 0.0356(12) 0.0339(11) 0.0324(12) -0.0056(9) -0.0056(10) -0.0158(10)
C4 0.0282(13) 0.0339(13) 0.0281(13) -0.0089(11) 0.0021(10) -0.0129(11)
N15 0.0318(12) 0.0343(11) 0.0338(12) -0.0067(10) -0.0065(9) -0.0127(10)
C32 0.0322(14) 0.0260(12) 0.0454(16) -0.0102(11) -0.0078(12) -0.0106(11)
C33 0.0387(15) 0.0310(13) 0.0358(15) -0.0084(11) -0.0026(12) -0.0165(12)
C21 0.0339(14) 0.0246(12) 0.0458(16) -0.0077(11) -0.0076(12) -0.0121(11)
C31 0.0315(14) 0.0301(13) 0.0502(18) -0.0099(12) -0.0073(13) -0.0076(11)
C34 0.0506(17) 0.0320(14) 0.0345(15) -0.0086(12) 0.0008(13) -0.0194(13)
C22 0.0437(16) 0.0299(13) 0.0476(17) -0.0096(12) -0.0078(13) -0.0190(12)
C17 0.0331(14) 0.0294(13) 0.0451(17) -0.0094(12) -0.0093(12) -0.0075(11)
C30 0.0324(15) 0.0343(14) 0.059(2) -0.0161(14) -0.0006(14) -0.0085(12)
C24 0.058(2) 0.0376(16) 0.056(2) 0.0034(15) -0.0255(17) -0.0186(15)
C9 0.0461(17) 0.0397(15) 0.0351(15) -0.0027(12) -0.0086(13) -0.0185(13)
C18 0.0371(16) 0.0406(16) 0.0517(19) -0.0177(14) -0.0014(14) -0.0060(13)
C38 0.0466(16) 0.0359(14) 0.0338(15) -0.0075(12) -0.0037(12) -0.0205(13)
C25 0.0424(17) 0.0297(14) 0.069(2) -0.0065(14) -0.0228(16) -0.0078(13)
C20 0.0354(15) 0.0263(13) 0.0568(19) -0.0086(12) -0.0142(14) -0.0091(11)
C10 0.0321(14) 0.0373(14) 0.0349(15) -0.0064(12) -0.0036(11) -0.0129(12)
C37 0.0564(19) 0.0363(15) 0.0364(16) -0.0021(12) -0.0090(14) -0.0227(14)
C16 0.0404(16) 0.0371(15) 0.0436(17) -0.0132(13) -0.0107(13) -0.0084(12)
C29 0.0422(16) 0.0384(15) 0.0520(18) -0.0159(13) 0.0017(14) -0.0207(13)
C13 0.0435(16) 0.0454(16) 0.0426(17) -0.0096(13) -0.0113(13) -0.0239(14)
C6 0.0266(14) 0.0552(18) 0.0496(18) -0.0194(15) -0.0018(13) -0.0075(13)
C19 0.0299(15) 0.0350(15) 0.066(2) -0.0167(14) -0.0087(14) 0.0004(12)
C36 0.0499(18) 0.0329(14) 0.0505(19) -0.0091(13) -0.0068(15) -0.0149(13)
C14 0.0386(15) 0.0476(17) 0.0391(16) -0.0084(13) -0.0112(13) -0.0177(13)
C35 0.0548(19) 0.0342(15) 0.0472(18) -0.0148(13) 0.0058(15) -0.0165(14)
C23 0.058(2) 0.0391(16) 0.0458(18) -0.0051(13) -0.0122(15) -0.0241(15)
C8 0.0356(16) 0.0568(19) 0.0474(18) -0.0049(15) -0.0131(14) -0.0202(14)
C7 0.0279(15) 0.065(2) 0.057(2) -0.0158(17) -0.0072(14) -0.0094(14)
C39 0.059(2) 0.0486(18) 0.0367(17) -0.0092(14) 0.0033(15) -0.0188(15)
C41 0.074(2) 0.0442(17) 0.0343(16) -0.0107(13) 0.0025(15) -0.0204(16)
C40 0.065(2) 0.0365(17) 0.069(2) -0.0065(16) -0.0097(19) -0.0087(16)
C28 0.055(2) 0.059(2) 0.061(2) -0.0254(18) 0.0075(17) -0.0260(17)
C26 0.073(3) 0.067(2) 0.048(2) -0.0096(17) -0.0095(18) -0.033(2)
C27 0.080(3) 0.085(3) 0.050(2) -0.024(2) 0.012(2) -0.041(2)

loop_
_atom_type_symbol
_atom_type_description
_atom_type_scat_dispersion_real
_atom_type_scat_dispersion_imag
_atom_type_scat_source
C C 0.0033 0.0016 'International Tables Vol C Tables 4.2.6.8 and 6.1.1.4'
H H 0.0000 0.0000 'International Tables Vol C Tables 4.2.6.8 and 6.1.1.4'
Br Br -0.2901 2.4595 'International Tables Vol C Tables 4.2.6.8 and 6.1.1.4'
Cl Cl 0.1484 0.1585 'International Tables Vol C Tables 4.2.6.8 and 6.1.1.4'
N N 0.0061 0.0033 'International Tables Vol C Tables 4.2.6.8 and 6.1.1.4'
Pd Pd -0.9988 1.0072 'International Tables Vol C Tables 4.2.6.8 and 6.1.1.4'

loop_
_exptl_crystal_face_index_h
_exptl_crystal_face_index_k
_exptl_crystal_face_index_l
_exptl_crystal_face_perp_dist
0 -15 -4 0.0822
0 15 4 0.0822
-11 -2 -13 0.1081
11 2 13 0.1385
0 0 21 0.0274
0 0 -21 0.0274
-1 -16 -4 0.0741
12 2 10 0.1458
13 2 4 0.1484
-13 -2 -4 0.1282
-8 -3 -18 0.0788

loop_
_geom_angle_atom_site_label_1
_geom_angle_atom_site_label_2
_geom_angle_atom_site_label_3
_geom_angle
Br3 Pd1 Br2 169.745(13)
N5 Pd1 Br2 92.76(6)
N5 Pd1 Br3 92.71(6)
C4 Pd1 Br2 86.51(7)
C4 Pd1 Br3 88.45(7)
C4 Pd1 N5 177.05(9)
C10 N5 Pd1 121.81(18)
C6 N5 Pd1 120.8(2)
C6 N5 C10 117.4(2)
C4 N12 C33 125.6(2)
C4 N12 C13 109.7(2)
C13 N12 C33 124.1(2)
N12 C4 Pd1 127.69(19)
N15 C4 Pd1 126.35(19)
N15 C4 N12 105.8(2)
C4 N15 C16 124.1(2)
C4 N15 C14 110.4(2)
C14 N15 C16 125.5(2)
C21 C32 C31 117.4(3)
C17 C32 C21 119.5(2)
C17 C32 C31 123.1(3)
C34 C33 N12 118.2(2)
C34 C33 C38 122.8(3)
C38 C33 N12 119.0(3)
C32 C21 C20 119.8(3)
C22 C21 C32 120.5(3)
C22 C21 C20 119.7(3)
C30 C31 C32 121.7(3)
C33 C34 C41 122.7(3)
C35 C34 C33 117.4(3)
C35 C34 C41 119.9(3)
C21 C22 C23 120.1(3)
C29 C22 C21 120.3(3)
C29 C22 C23 119.6(3)
C32 C17 C16 122.3(2)
C18 C17 C32 119.4(3)
C18 C17 C16 118.3(3)
C31 C30 C29 122.1(3)
C25 C24 C23 122.0(3)
C10 C9 Cl11 119.5(2)
C8 C9 Cl11 120.2(2)
C8 C9 C10 120.3(3)
C19 C18 C17 121.4(3)
C33 C38 C37 116.5(3)
C33 C38 C39 122.8(3)
C37 C38 C39 120.6(3)
C24 C25 C20 121.2(3)
C21 C20 C25 118.5(3)
C19 C20 C21 118.7(3)
C19 C20 C25 122.8(3)
N5 C10 C9 121.9(3)
C36 C37 C38 122.4(3)
N15 C16 C17 113.0(2)
C22 C29 C30 117.9(3)
C28 C29 C22 119.1(3)
C28 C29 C30 123.0(3)
C14 C13 N12 107.1(2)
N5 C6 C7 123.1(3)
C20 C19 C18 121.2(3)
C37 C36 C35 118.2(3)
C37 C36 C40 121.1(3)
C35 C36 C40 120.7(3)
C13 C14 N15 107.0(2)
C34 C35 C36 122.4(3)
C22 C23 C24 118.5(3)
C26 C23 C22 118.9(3)
C26 C23 C24 122.6(3)
C7 C8 C9 117.2(3)
C8 C7 C6 120.2(3)
C27 C28 C29 120.4(4)
C27 C26 C23 120.7(4)
C26 C27 C28 121.2(4)

loop_
_geom_bond_atom_site_label_1
_geom_bond_atom_site_label_2
_geom_bond_distance
Pd1 Br2 2.4391(3)
Pd1 Br3 2.4302(3)
Pd1 N5 2.155(2)
Pd1 C4 1.963(3)
Cl11 C9 1.725(3)
N5 C10 1.337(4)
N5 C6 1.334(4)
N12 C4 1.349(3)
N12 C33 1.450(4)
N12 C13 1.395(3)
C4 N15 1.344(3)
N15 C16 1.471(4)
N15 C14 1.386(3)
C32 C21 1.421(4)
C32 C31 1.452(4)
C32 C17 1.397(4)
C33 C34 1.387(4)
C33 C38 1.399(4)
C21 C22 1.420(4)
C21 C20 1.433(4)
C31 C30 1.330(4)
C34 C35 1.384(4)
C34 C41 1.507(4)
C22 C29 1.418(4)
C22 C23 1.422(4)
C17 C18 1.395(4)
C17 C16 1.511(4)
C30 C29 1.439(4)
C24 C25 1.340(5)
C24 C23 1.432(5)
C9 C10 1.385(4)
C9 C8 1.375(4)
C18 C19 1.379(4)
C38 C37 1.402(4)
C38 C39 1.491(4)
C25 C20 1.438(4)
C20 C19 1.376(5)
C37 C36 1.377(5)
C29 C28 1.391(5)
C13 C14 1.333(4)
C6 C7 1.371(4)
C36 C35 1.387(4)
C36 C40 1.512(4)
C23 C26 1.393(5)
C8 C7 1.365(5)
C28 C27 1.384(6)
C26 C27 1.370(6)

loop_
_exptl_oxdiff_crystal_face_indexfrac_h
_exptl_oxdiff_crystal_face_indexfrac_k
_exptl_oxdiff_crystal_face_indexfrac_l
_exptl_oxdiff_crystal_face_x
_exptl_oxdiff_crystal_face_y
_exptl_oxdiff_crystal_face_z
-0.0000 -15.0000 -4.0000 0.1852 0.6974 -0.6520
0.0000 15.0000 4.0000 -0.1852 -0.6974 0.6520
-11.0000 -2.0000 -13.0000 0.1365 0.5161 0.8609
11.0000 2.0000 13.0000 -0.1365 -0.5161 -0.8609
0.0000 -0.0000 21.0000 -0.8984 -0.0561 -0.4396
-0.0000 0.0000 -21.0000 0.8984 0.0561 0.4396
-1.0000 -16.0000 -4.0000 0.1478 0.7786 -0.6386
12.0000 2.0000 10.0000 0.0302 -0.5436 -0.8605
13.0000 2.0000 4.0000 0.3252 -0.5630 -0.7974
-13.0000 -2.0000 -4.0000 -0.3252 0.5630 0.7974
-8.0000 -3.0000 -18.0000 0.4663 0.4690 0.7292
